data_9015973
loop_
_publ_author_name
'Artigas, M.'
'Bacmann, M.'
'Fruchart, D.'
'Wolfers, P.'
'Fruchart, R.'

_publ_section_title
;
 Structural characterization of Fe Pd P: stabilization of a new polytype
 of the MM'X series
 _cod_database_code 1008874
;
_journal_name_full 'Journal of Alloys and Compounds'
_journal_page_first 105
_journal_page_last 114
_journal_volume 176
_journal_year 1991
_chemical_formula_sum 'Fe3.863 P4 Pd4.137'
_space_group_IT_number 189
_symmetry_space_group_name_Hall 'P -6 -2'
_symmetry_space_group_name_H-M 'P -6 2 m'
_cell_angle_alpha 90
_cell_angle_beta 90
_cell_angle_gamma 120
_cell_length_a 12.055
_cell_length_b 12.055
_cell_length_c 3.636
_cell_formula_units_Z 3
_cell_volume 457.603
_database_code_amcsd 0016741
_exptl_crystal_density_diffrn 8.490
_cod_duplicate_entry 1008874
_cod_original_formula_sum 'Pd4.137 Fe3.863 P4'
_cod_database_code 9015973
_amcsd_formula_title 'Fe P Pd'

loop_
_space_group_symop_operation_xyz
x,y,z
-x,-x+y,z
-x+y,-x,-z
y,x,-z
-y,x-y,z
x-y,-y,z
x,y,-z
-x,-x+y,-z
-x+y,-x,z
y,x,z
-y,x-y,-z
x-y,-y,-z

loop_
_atom_site_label
_atom_site_fract_x
_atom_site_fract_y
_atom_site_fract_z
_atom_site_occupancy
Pd1 0.32938 0.00000 0.00000 1.00000
Pd2 0.80279 0.00000 0.00000 0.75900
Fe1 0.80279 0.00000 0.00000 0.24100
Pd3 0.16319 0.53883 0.50000 0.86300
Fe2 0.16319 0.53883 0.50000 0.13700
Pd4 0.14150 0.00000 0.50000 0.65200
Fe3 0.14150 0.00000 0.50000 0.34800
Fe4 0.63382 0.00000 0.50000 1.00000
Fe5 0.18189 0.72196 0.00000 1.00000
P1 0.00000 0.00000 0.00000 1.00000
P2 0.52560 0.00000 0.00000 1.00000
P3 0.34479 0.17210 0.50000 1.00000
P4 0.33333 0.66667 0.00000 1.00000

loop_
_cod_related_entry_id
_cod_related_entry_database
_cod_related_entry_code
1 AMCSD 0016741
